data_7011147
loop_
_publ_author_name
'Claudio Pettinari'
'Fabio Marchetti'
'Riccardo Pettinari'
'Andrei Drozdov'
'Sergei Troyanov'
'Alexander I. Voloshin'
'Nail M. Shavaleev'

_publ_section_title
;
 Synthesis, structure and luminescence properties of new rare earth
 metal complexes with 1-phenyl-3-methyl-4-acylpyrazol-5-ones
;
_journal_issue 7
_journal_name_full 'J. Chem. Soc., Dalton Trans.'
_journal_page_first 1409
_journal_page_last 1415
_journal_paper_doi 10.1039/b108058j
_journal_year 2002
_chemical_formula_sum 'C56 H53 N6 Nd O8'
_chemical_formula_weight 1082.28
_chemical_name_systematic
; 
? 
;
_space_group_IT_number 2
_symmetry_cell_setting triclinic
_symmetry_space_group_name_Hall '-P 1'
_symmetry_space_group_name_H-M 'P -1'
_atom_sites_solution_hydrogens geom
_atom_sites_solution_primary direct
_atom_sites_solution_secondary difmap
_audit_creation_method SHELXL
_cell_angle_alpha 87.835(8)
_cell_angle_beta 66.550(10)
_cell_angle_gamma 64.160(10)
_cell_formula_units_Z 2
_cell_length_a 13.1864(8)
_cell_length_b 14.9116(9)
_cell_length_c 15.1994(9)
_cell_measurement_reflns_used 1024
_cell_measurement_temperature 100(2)
_cell_measurement_theta_max 26
_cell_measurement_theta_min 5
_cell_volume 2434.1(4)
_computing_structure_refinement 'SHELXL-93 (Sheldrick, 1993)'
_computing_structure_solution 'SHELXS-86 (Sheldrick, 1990)'
_diffrn_ambient_temperature 100(2)
_diffrn_measurement_device SMART(Bruker)
_diffrn_radiation_monochromator graphite
_diffrn_radiation_source 'fine-focus sealed tube'
_diffrn_radiation_type MoK\a
_diffrn_radiation_wavelength 0.71073
_diffrn_reflns_av_R_equivalents 0.0403
_diffrn_reflns_av_sigmaI/netI 0.0728
_diffrn_reflns_limit_h_max 17
_diffrn_reflns_limit_h_min -17
_diffrn_reflns_limit_k_max 14
_diffrn_reflns_limit_k_min -20
_diffrn_reflns_limit_l_max 20
_diffrn_reflns_limit_l_min -20
_diffrn_reflns_number 21126
_diffrn_reflns_theta_max 28.92
_diffrn_reflns_theta_min 1.48
_exptl_absorpt_coefficient_mu 1.130
_exptl_crystal_colour pale-violet
_exptl_crystal_density_diffrn 1.477
_exptl_crystal_F_000 1110
_exptl_crystal_size_max 0.60
_exptl_crystal_size_mid 0.30
_exptl_crystal_size_min 0.30
_refine_diff_density_max 1.049
_refine_diff_density_min -0.750
_refine_diff_density_rms 0.089
_refine_ls_extinction_method none
_refine_ls_goodness_of_fit_all 1.032
_refine_ls_goodness_of_fit_obs 1.102
_refine_ls_hydrogen_treatment riding
_refine_ls_matrix_type full
_refine_ls_number_parameters 653
_refine_ls_number_reflns 8736
_refine_ls_number_restraints 2
_refine_ls_restrained_S_all 1.020
_refine_ls_restrained_S_obs 1.102
_refine_ls_R_factor_all 0.0646
_refine_ls_R_factor_obs 0.0442
_refine_ls_shift/esd_max 0.008
_refine_ls_shift/esd_mean 0.002
_refine_ls_structure_factor_coef Fsqd
_refine_ls_weighting_details 'w=1/[\s^2^(Fo^2^)+(0.0571P)^2^+0.0000P] where P=(Fo^2^+2Fc^2^)/3'
_refine_ls_weighting_scheme calc
_refine_ls_wR_factor_all 0.1145
_refine_ls_wR_factor_obs 0.1018
_reflns_number_observed 7327
_reflns_number_total 11366
_reflns_observed_criterion >2sigma(I)
_cod_data_source_file b108058j.txt
_cod_data_source_block Nd(Q')3.H2O.EtOH
_cod_depositor_comments
;
The following automatic conversions were performed:
'_symmetry_cell_setting' value 'Triclinic' changed to 'triclinic'
according to '/home/saulius/struct/CIF-dictionaries/cif_core.dic'
dictionary named 'cif_core.dic' version 2.4.1 from 2010-06-29.

Automatic conversion script
Id: cif_fix_enum 1527 2010-12-29 10:47:43Z saulius 

The following automatic conversions were performed:

'_refine_ls_weighting_scheme' value 'calc
w=1/[\s^2^(Fo^2^)+(0.0571P)^2^+0.0000P] where P=(Fo^2^+2Fc^2^)/3' was
changed to 'calc'. New tag '_refine_ls_weighting_details' was
created. The value of the new tag was set to
'w=1/[\s^2^(Fo^2^)+(0.0571P)^2^+0.0000P] where P=(Fo^2^+2Fc^2^)/3'.

Automatic conversion script
Id: cif_fix_values 3143 2015-03-26 13:38:13Z robertas 
;
_cod_original_cell_volume 2434.1(3)
_cod_original_sg_symbol_H-M P-1
_cod_database_code 7011147

loop_
_symmetry_equiv_pos_as_xyz
'x, y, z'
'-x, -y, -z'

loop_
_atom_site_aniso_label
_atom_site_aniso_U_11
_atom_site_aniso_U_22
_atom_site_aniso_U_33
_atom_site_aniso_U_23
_atom_site_aniso_U_13
_atom_site_aniso_U_12
Nd 0.02288(13) 0.02256(13) 0.02033(12) 0.00267(9) -0.01034(9) -0.00892(10)
O1 0.0235(14) 0.0233(15) 0.0220(14) 0.0027(12) -0.0137(12) -0.0103(12)
O2 0.0244(14) 0.025(2) 0.0223(14) 0.0048(12) -0.0120(12) -0.0108(13)
O3 0.0276(15) 0.0193(15) 0.0272(15) 0.0044(12) -0.0155(13) -0.0083(13)
O4 0.029(2) 0.021(2) 0.0264(15) 0.0032(12) -0.0149(13) -0.0089(13)
O5 0.0196(14) 0.0226(15) 0.0224(14) 0.0020(12) -0.0094(12) -0.0072(12)
O6 0.0215(14) 0.031(2) 0.0205(14) 0.0037(12) -0.0088(12) -0.0107(13)
O7 0.0200(15) 0.020(2) 0.030(2) 0.0003(13) -0.0086(13) -0.0072(12)
O8 0.028(2) 0.022(2) 0.0174(14) -0.0012(12) -0.0104(13) -0.0052(13)
N1 0.021(2) 0.021(2) 0.017(2) 0.0011(14) -0.0075(14) -0.0076(15)
N2 0.026(2) 0.024(2) 0.021(2) 0.0028(15) -0.0118(15) -0.011(2)
N3 0.021(2) 0.025(2) 0.020(2) 0.0049(14) -0.0103(14) -0.0103(15)
N4 0.024(2) 0.026(2) 0.026(2) 0.005(2) -0.014(2) -0.011(2)
N5 0.024(2) 0.018(2) 0.024(2) 0.0018(14) -0.0112(15) -0.0071(15)
N6 0.022(2) 0.019(2) 0.024(2) 0.0017(15) -0.0082(15) -0.0039(15)
C1 0.016(2) 0.018(2) 0.021(2) 0.002(2) -0.007(2) -0.002(2)
C2 0.022(2) 0.019(2) 0.023(2) 0.003(2) -0.012(2) -0.008(2)
C3 0.021(2) 0.017(2) 0.023(2) 0.003(2) -0.013(2) -0.005(2)
C4 0.029(2) 0.022(2) 0.020(2) 0.005(2) -0.010(2) -0.013(2)
C5 0.020(2) 0.028(2) 0.018(2) 0.003(2) -0.006(2) -0.012(2)
C6 0.030(2) 0.030(2) 0.019(2) 0.004(2) -0.008(2) -0.015(2)
C7 0.024(2) 0.038(3) 0.024(2) 0.002(2) -0.011(2) -0.016(2)
C8 0.020(2) 0.034(3) 0.025(2) 0.001(2) -0.010(2) -0.005(2)
C9 0.029(2) 0.024(2) 0.035(2) -0.001(2) -0.014(2) -0.008(2)
C10 0.026(2) 0.031(2) 0.031(2) 0.000(2) -0.015(2) -0.013(2)
C11 0.021(2) 0.017(2) 0.024(2) 0.001(2) -0.010(2) -0.005(2)
C12 0.022(2) 0.025(2) 0.022(2) 0.003(2) -0.011(2) -0.007(2)
C13 0.025(2) 0.021(2) 0.025(2) 0.005(2) -0.013(2) -0.009(2)
C14 0.035(2) 0.029(2) 0.022(2) 0.002(2) -0.010(2) -0.014(2)
C15 0.029(2) 0.035(3) 0.028(2) 0.007(2) -0.006(2) -0.016(2)
C16 0.029(2) 0.027(2) 0.044(3) 0.012(2) -0.018(2) -0.013(2)
C17 0.042(3) 0.033(3) 0.033(2) 0.011(2) -0.023(2) -0.023(2)
C18 0.034(2) 0.030(2) 0.027(2) 0.009(2) -0.018(2) -0.018(2)
C19 0.021(2) 0.025(2) 0.018(2) 0.002(2) -0.004(2) -0.010(2)
C20 0.020(2) 0.021(2) 0.022(2) 0.003(2) -0.009(2) -0.006(2)
C21 0.020(2) 0.024(2) 0.021(2) 0.006(2) -0.009(2) -0.009(2)
C22 0.029(2) 0.022(2) 0.031(2) 0.005(2) -0.020(2) -0.008(2)
C23 0.033(2) 0.020(2) 0.034(2) 0.009(2) -0.011(2) -0.013(2)
C24 0.078(4) 0.140(6) 0.058(3) 0.078(4) -0.057(3) -0.100(4)
C25 0.067(4) 0.072(4) 0.026(3) 0.003(3) -0.020(3) -0.042(3)
C26 0.030(2) 0.040(3) 0.033(3) 0.014(2) -0.014(2) -0.012(2)
C27 0.028(2) 0.036(3) 0.050(3) 0.014(2) -0.014(2) -0.016(2)
C28 0.028(2) 0.033(3) 0.046(3) 0.005(2) -0.017(2) -0.014(2)
C29 0.022(2) 0.023(2) 0.028(2) 0.006(2) -0.010(2) -0.011(2)
C30 0.039(3) 0.023(2) 0.035(2) 0.009(2) -0.021(2) -0.010(2)
C31 0.022(2) 0.024(2) 0.016(2) 0.002(2) -0.006(2) -0.010(2)
C32 0.026(2) 0.024(2) 0.029(2) 0.003(2) -0.013(2) -0.008(2)
C33 0.028(2) 0.027(2) 0.024(2) 0.006(2) -0.012(2) -0.007(2)
C34 0.028(2) 0.037(3) 0.027(2) 0.005(2) -0.014(2) -0.012(2)
C35 0.034(2) 0.027(2) 0.027(2) -0.001(2) -0.013(2) -0.012(2)
C36 0.028(2) 0.023(2) 0.031(2) 0.005(2) -0.016(2) -0.008(2)
C37 0.023(2) 0.016(2) 0.022(2) 0.002(2) -0.012(2) -0.005(2)
C38 0.019(2) 0.020(2) 0.023(2) 0.002(2) -0.010(2) -0.005(2)
C39 0.018(2) 0.022(2) 0.025(2) 0.003(2) -0.009(2) -0.006(2)
C40 0.024(2) 0.044(3) 0.025(2) 0.007(2) -0.013(2) -0.019(2)
C41 0.022(2) 0.033(2) 0.026(2) 0.008(2) -0.009(2) -0.017(2)
C42 0.031(2) 0.038(3) 0.035(2) 0.006(2) -0.014(2) -0.018(2)
C43 0.038(3) 0.068(4) 0.053(3) 0.037(3) -0.028(3) -0.033(3)
C44 0.030(3) 0.031(3) 0.065(4) 0.021(3) -0.007(3) -0.010(2)
C45 0.041(3) 0.034(3) 0.051(3) 0.002(2) -0.002(3) -0.021(2)
C46 0.040(3) 0.042(3) 0.032(2) 0.009(2) -0.013(2) -0.027(2)
C47 0.026(2) 0.019(2) 0.027(2) 0.003(2) -0.015(2) -0.009(2)
C48 0.033(2) 0.037(3) 0.031(2) 0.008(2) -0.021(2) -0.017(2)
C49 0.022(2) 0.025(2) 0.019(2) 0.007(2) -0.010(2) -0.007(2)
C50 0.030(2) 0.023(2) 0.027(2) 0.007(2) -0.011(2) -0.010(2)
C51 0.031(2) 0.034(3) 0.036(3) 0.015(2) -0.013(2) -0.016(2)
C52 0.023(2) 0.038(3) 0.032(2) 0.016(2) -0.007(2) -0.009(2)
C53 0.030(2) 0.038(3) 0.021(2) 0.009(2) -0.009(2) -0.002(2)
C54 0.030(2) 0.029(2) 0.027(2) 0.008(2) -0.017(2) -0.008(2)
C55 0.031(2) 0.029(2) 0.032(2) 0.005(2) -0.011(2) -0.013(2)
C56 0.045(3) 0.042(3) 0.100(5) 0.028(3) -0.036(3) -0.030(3)

loop_
_atom_site_label
_atom_site_type_symbol
_atom_site_fract_x
_atom_site_fract_y
_atom_site_fract_z
_atom_site_U_iso_or_equiv
_atom_site_thermal_displace_type
_atom_site_occupancy
_atom_site_calc_flag
_atom_site_refinement_flags
_atom_site_disorder_group
Nd Nd 0.20780(2) 0.31771(2) 0.187012(15) 0.02208(9) Uani 1 d . .
O1 O 0.0961(2) 0.3351(2) 0.3585(2) 0.0216(6) Uani 1 d . .
O2 O 0.2880(2) 0.3958(2) 0.2638(2) 0.0235(6) Uani 1 d . .
O3 O 0.2705(2) 0.1641(2) 0.0912(2) 0.0243(6) Uani 1 d . .
O4 O 0.3378(2) 0.1743(2) 0.2424(2) 0.0252(6) Uani 1 d . .
O5 O 0.1847(2) 0.3724(2) 0.0407(2) 0.0223(6) Uani 1 d . .
O6 O 0.0160(2) 0.3253(2) 0.1981(2) 0.0248(6) Uani 1 d . .
O7 O 0.4193(2) 0.2867(2) 0.0675(2) 0.0248(6) Uani 1 d D .
H1 H 0.4722(34) 0.2355(24) 0.0398(30) 0.030 Uiso 1 d D .
O8 O 0.0744(3) 0.5026(2) 0.2194(2) 0.0244(6) Uani 1 d D .
H2 H 0.0312(38) 0.5415(32) 0.1829(31) 0.029 Uiso 1 d . .
H3 H 0.0347(37) 0.5329(30) 0.2712(21) 0.029 Uiso 1 d D .
N1 N 0.0430(3) 0.3584(2) 0.5251(2) 0.0207(7) Uani 1 d . .
N2 N 0.0693(3) 0.4022(2) 0.5879(2) 0.0230(7) Uani 1 d . .
N3 N 0.1279(3) 0.3837(2) -0.0866(2) 0.0214(7) Uani 1 d . .
N4 N 0.0427(3) 0.3683(2) -0.1091(2) 0.0239(7) Uani 1 d . .
N5 N 0.3517(3) -0.0054(2) 0.0306(2) 0.0222(7) Uani 1 d . .
N6 N 0.4161(3) -0.0999(2) 0.0521(2) 0.0246(8) Uani 1 d . .
C1 C 0.1093(3) 0.3630(3) 0.4290(3) 0.0208(8) Uani 1 d . .
C2 C 0.1852(3) 0.4071(3) 0.4323(3) 0.0209(8) Uani 1 d . .
C3 C 0.2752(3) 0.4175(3) 0.3482(3) 0.0207(8) Uani 1 d . .
C4 C 0.3657(4) 0.4505(3) 0.3549(3) 0.0236(9) Uani 1 d . .
H4A H 0.3188(4) 0.5111(3) 0.4057(3) 0.028 Uiso 1 calc R .
H4B H 0.4053(4) 0.4699(3) 0.2922(3) 0.028 Uiso 1 calc R .
C5 C 0.4668(3) 0.3698(3) 0.3787(3) 0.0222(9) Uani 1 d . .
C6 C 0.5397(4) 0.3956(3) 0.4076(3) 0.0263(9) Uani 1 d . .
H6 H 0.5244(4) 0.4640(3) 0.4134(3) 0.032 Uiso 1 calc R .
C7 C 0.6341(4) 0.3235(3) 0.4282(3) 0.0281(9) Uani 1 d . .
H7 H 0.6842(4) 0.3424(3) 0.4462(3) 0.034 Uiso 1 calc R .
C8 C 0.6554(4) 0.2237(3) 0.4225(3) 0.0293(10) Uani 1 d . .
H8 H 0.7190(4) 0.1742(3) 0.4377(3) 0.035 Uiso 1 calc R .
C9 C 0.5832(4) 0.1971(3) 0.3944(3) 0.0308(10) Uani 1 d . .
H9 H 0.5975(4) 0.1288(3) 0.3901(3) 0.037 Uiso 1 calc R .
C10 C 0.4898(4) 0.2693(3) 0.3726(3) 0.0276(9) Uani 1 d . .
H10 H 0.4410(4) 0.2499(3) 0.3533(3) 0.033 Uiso 1 calc R .
C11 C 0.1527(3) 0.4304(3) 0.5330(3) 0.0216(8) Uani 1 d . .
C12 C 0.1915(4) 0.4863(3) 0.5812(3) 0.0242(9) Uani 1 d . .
H12A H 0.1674(21) 0.5544(7) 0.5646(15) 0.036 Uiso 1 calc R .
H12B H 0.2819(4) 0.4503(10) 0.5591(14) 0.036 Uiso 1 calc R .
H12C H 0.1506(18) 0.4909(17) 0.6519(3) 0.036 Uiso 1 calc R .
C13 C -0.0427(4) 0.3195(3) 0.5625(3) 0.0237(9) Uani 1 d . .
C14 C -0.1193(4) 0.3406(3) 0.6620(3) 0.0295(10) Uani 1 d . .
H14 H -0.1136(4) 0.3815(3) 0.7045(3) 0.035 Uiso 1 calc R .
C15 C -0.2030(4) 0.3023(3) 0.6987(3) 0.0324(10) Uani 1 d . .
H15 H -0.2550(4) 0.3174(3) 0.7664(3) 0.039 Uiso 1 calc R .
C16 C -0.2128(4) 0.2422(3) 0.6388(3) 0.0325(10) Uani 1 d . .
H16 H -0.2717(4) 0.2169(3) 0.6648(3) 0.039 Uiso 1 calc R .
C17 C -0.1359(4) 0.2195(3) 0.5407(3) 0.0314(10) Uani 1 d . .
H17 H -0.1408(4) 0.1773(3) 0.4989(3) 0.038 Uiso 1 calc R .
C18 C -0.0517(4) 0.2579(3) 0.5029(3) 0.0274(9) Uani 1 d . .
H18 H 0.0006(4) 0.2419(3) 0.4352(3) 0.033 Uiso 1 calc R .
C19 C 0.3292(4) 0.0717(3) 0.0937(3) 0.0226(9) Uani 1 d . .
C20 C 0.3830(3) 0.0246(3) 0.1588(3) 0.0222(9) Uani 1 d . .
C21 C 0.3845(3) 0.0810(3) 0.2309(3) 0.0223(9) Uani 1 d . .
C22 C 0.4430(4) 0.0295(3) 0.2992(3) 0.0263(9) Uani 1 d . .
H22A H 0.4987(4) 0.0566(3) 0.3012(3) 0.032 Uiso 1 calc R .
H22B H 0.4937(4) -0.0440(3) 0.2745(3) 0.032 Uiso 1 calc R .
C23 C 0.3420(4) 0.0473(3) 0.4020(3) 0.0303(10) Uani 1 d . .
C24 C 0.3339(5) 0.0973(5) 0.4746(4) 0.064(2) Uani 1 d . .
H24 H 0.3943(5) 0.1200(5) 0.4636(4) 0.077 Uiso 1 calc R .
C25 C 0.2362(5) 0.1198(4) 0.5718(3) 0.0509(14) Uani 1 d . .
H25 H 0.2288(5) 0.1604(4) 0.6230(3) 0.061 Uiso 1 calc R .
C26 C 0.1554(4) 0.0807(4) 0.5873(3) 0.0362(11) Uani 1 d . .
H26 H 0.0917(4) 0.0922(4) 0.6505(3) 0.043 Uiso 1 calc R .
C27 C 0.1665(4) 0.0247(4) 0.5116(4) 0.0387(11) Uani 1 d . .
H27 H 0.1108(4) -0.0031(4) 0.5226(4) 0.046 Uiso 1 calc R .
C28 C 0.2584(4) 0.0085(3) 0.4193(4) 0.0350(11) Uani 1 d . .
H28 H 0.2645(4) -0.0296(3) 0.3671(4) 0.042 Uiso 1 calc R .
C29 C 0.4344(4) -0.0812(3) 0.1275(3) 0.0245(9) Uani 1 d . .
C30 C 0.5025(4) -0.1705(3) 0.1661(3) 0.0321(10) Uani 1 d . .
H30A H 0.4529(13) -0.1633(11) 0.2359(5) 0.048 Uiso 1 calc R .
H30B H 0.5827(12) -0.1742(13) 0.1554(19) 0.048 Uiso 1 calc R .
H30C H 0.5166(24) -0.2324(4) 0.1323(15) 0.048 Uiso 1 calc R .
C31 C 0.3119(3) -0.0009(3) -0.0443(3) 0.0214(8) Uani 1 d . .
C32 C 0.2550(4) 0.0911(3) -0.0733(3) 0.0277(9) Uani 1 d . .
H32 H 0.2456(4) 0.1516(3) -0.0451(3) 0.033 Uiso 1 calc R .
C33 C 0.2122(4) 0.0929(3) -0.1447(3) 0.0279(9) Uani 1 d . .
H33 H 0.1735(4) 0.1552(3) -0.1646(3) 0.034 Uiso 1 calc R .
C34 C 0.2256(4) 0.0062(3) -0.1859(3) 0.0308(10) Uani 1 d . .
H34 H 0.1959(4) 0.0084(3) -0.2340(3) 0.037 Uiso 1 calc R .
C35 C 0.2824(4) -0.0849(3) -0.1575(3) 0.0299(10) Uani 1 d . .
H35 H 0.2913(4) -0.1450(3) -0.1859(3) 0.036 Uiso 1 calc R .
C36 C 0.3264(4) -0.0883(3) -0.0876(3) 0.0276(9) Uani 1 d . .
H36 H 0.3669(4) -0.1512(3) -0.0693(3) 0.033 Uiso 1 calc R .
C37 C 0.1139(4) 0.3680(3) 0.0060(3) 0.0211(8) Uani 1 d . .
C38 C 0.0145(3) 0.3410(3) 0.0457(3) 0.0214(8) Uani 1 d . .
C39 C -0.0251(3) 0.3148(3) 0.1396(3) 0.0230(9) Uani 1 d . .
C40 C -0.1121(4) 0.2676(3) 0.1742(3) 0.0290(10) Uani 1 d . .
H40A H -0.1450(4) 0.2678(3) 0.1259(3) 0.035 Uiso 1 calc R .
H40B H -0.1832(4) 0.3073(3) 0.2366(3) 0.035 Uiso 1 calc R .
C41 C -0.0424(4) 0.1602(3) 0.1876(3) 0.0256(9) Uani 1 d . .
C42 C -0.0157(4) 0.1425(4) 0.2684(3) 0.0336(10) Uani 1 d . .
H42 H -0.0455(4) 0.1978(4) 0.3165(3) 0.040 Uiso 1 calc R .
C43 C 0.0541(5) 0.0449(4) 0.2793(4) 0.0474(14) Uani 1 d . .
H43 H 0.0726(5) 0.0339(4) 0.3343(4) 0.057 Uiso 1 calc R .
C44 C 0.0968(4) -0.0364(4) 0.2103(4) 0.0489(14) Uani 1 d . .
H44 H 0.1441(4) -0.1032(4) 0.2180(4) 0.059 Uiso 1 calc R .
C45 C 0.0703(5) -0.0197(4) 0.1302(4) 0.0465(13) Uani 1 d . .
H45 H 0.0990(5) -0.0752(4) 0.0828(4) 0.056 Uiso 1 calc R .
C46 C 0.0015(4) 0.0785(4) 0.1187(3) 0.0357(11) Uani 1 d . .
H46 H -0.0153(4) 0.0894(4) 0.0629(3) 0.043 Uiso 1 calc R .
C47 C -0.0236(4) 0.3432(3) -0.0317(3) 0.0231(9) Uani 1 d . .
C48 C -0.1214(4) 0.3213(3) -0.0380(3) 0.0306(10) Uani 1 d . .
H48A H -0.2004(7) 0.3589(17) 0.0191(10) 0.046 Uiso 1 calc R .
H48B H -0.0958(13) 0.2488(4) -0.0403(21) 0.046 Uiso 1 calc R .
H48C H -0.1320(19) 0.3419(20) -0.0971(11) 0.046 Uiso 1 calc R .
C49 C 0.2325(4) 0.3851(3) -0.1630(3) 0.0231(9) Uani 1 d . .
C50 C 0.2889(4) 0.4373(3) -0.1438(3) 0.0281(9) Uani 1 d . .
H50 H 0.2538(4) 0.4766(3) -0.0818(3) 0.034 Uiso 1 calc R .
C51 C 0.3985(4) 0.4306(3) -0.2180(3) 0.0334(10) Uani 1 d . .
H51 H 0.4388(4) 0.4650(3) -0.2058(3) 0.040 Uiso 1 calc R .
C52 C 0.4494(4) 0.3748(3) -0.3088(3) 0.0352(11) Uani 1 d . .
H52 H 0.5245(4) 0.3703(3) -0.3582(3) 0.042 Uiso 1 calc R .
C53 C 0.3910(4) 0.3258(3) -0.3273(3) 0.0358(11) Uani 1 d . .
H53 H 0.4251(4) 0.2888(3) -0.3902(3) 0.043 Uiso 1 calc R .
C54 C 0.2821(4) 0.3299(3) -0.2547(3) 0.0293(10) Uani 1 d . .
H54 H 0.2423(4) 0.2954(3) -0.2677(3) 0.035 Uiso 1 calc R .
C55 C 0.4475(4) 0.3664(3) 0.0307(3) 0.0318(10) Uani 1 d . .
H55A H 0.3779(4) 0.4317(3) 0.0704(3) 0.038 Uiso 1 calc R .
H55B H 0.4553(4) 0.3672(3) -0.0368(3) 0.038 Uiso 1 calc R .
C56 C 0.5653(5) 0.3555(4) 0.0317(5) 0.057(2) Uani 1 d . .
H56A H 0.5748(19) 0.4163(13) 0.0144(27) 0.085 Uiso 1 calc R .
H56B H 0.6362(5) 0.2965(17) -0.0155(20) 0.085 Uiso 1 calc R .
H56C H 0.5620(15) 0.3466(28) 0.0968(8) 0.085 Uiso 1 calc R .

loop_
_atom_type_symbol
_atom_type_description
_atom_type_scat_dispersion_real
_atom_type_scat_dispersion_imag
_atom_type_scat_source
C C 0.0033 0.0016 'International Tables Vol C Tables 4.2.6.8 and 6.1.1.4'
H H 0.0000 0.0000 'International Tables Vol C Tables 4.2.6.8 and 6.1.1.4'
N N 0.0061 0.0033 'International Tables Vol C Tables 4.2.6.8 and 6.1.1.4'
O O 0.0106 0.0060 'International Tables Vol C Tables 4.2.6.8 and 6.1.1.4'
Nd Nd -0.1943 3.0179 'International Tables Vol C Tables 4.2.6.8 and 6.1.1.4'

loop_
_geom_angle_atom_site_label_1
_geom_angle_atom_site_label_2
_geom_angle_atom_site_label_3
_geom_angle
_geom_angle_site_symmetry_1
_geom_angle_site_symmetry_3
_geom_angle_publ_flag
O1 Nd O3 116.85(9) . . ?
O1 Nd O6 78.74(8) . . ?
O3 Nd O6 75.25(9) . . ?
O1 Nd O5 143.40(8) . . ?
O3 Nd O5 76.94(9) . . ?
O6 Nd O5 72.29(9) . . ?
O1 Nd O2 73.11(9) . . ?
O3 Nd O2 140.71(9) . . ?
O6 Nd O2 142.03(9) . . ?
O5 Nd O2 119.05(9) . . ?
O1 Nd O4 72.48(9) . . ?
O3 Nd O4 70.72(9) . . ?
O6 Nd O4 117.40(9) . . ?
O5 Nd O4 141.39(9) . . ?
O2 Nd O4 77.68(9) . . ?
O1 Nd O8 82.39(9) . . ?
O3 Nd O8 143.56(9) . . ?
O6 Nd O8 79.18(9) . . ?
O5 Nd O8 70.75(9) . . ?
O2 Nd O8 72.36(9) . . ?
O4 Nd O8 145.36(9) . . ?
O1 Nd O7 138.58(9) . . ?
O3 Nd O7 80.03(9) . . ?
O6 Nd O7 142.25(9) . . ?
O5 Nd O7 74.65(9) . . ?
O2 Nd O7 71.59(9) . . ?
O4 Nd O7 79.41(9) . . ?
O8 Nd O7 106.49(9) . . ?
C1 O1 Nd 131.6(2) . . ?
C3 O2 Nd 137.9(2) . . ?
C19 O3 Nd 134.6(2) . . ?
C21 O4 Nd 140.0(2) . . ?
C37 O5 Nd 129.6(2) . . ?
C39 O6 Nd 136.5(2) . . ?
C55 O7 Nd 122.6(2) . . ?
C55 O7 H1 111.4(36) . . ?
Nd O7 H1 125.1(36) . . ?
Nd O8 H2 127.3(26) . . ?
Nd O8 H3 122.3(33) . . ?
H2 O8 H3 103.8(41) . . ?
C1 N1 N2 110.8(3) . . ?
C1 N1 C13 128.8(3) . . ?
N2 N1 C13 120.4(3) . . ?
C11 N2 N1 106.8(3) . . ?
C37 N3 N4 111.4(3) . . ?
C37 N3 C49 127.1(3) . . ?
N4 N3 C49 119.1(3) . . ?
C47 N4 N3 106.5(3) . . ?
C19 N5 N6 111.5(3) . . ?
C19 N5 C31 129.6(3) . . ?
N6 N5 C31 118.8(3) . . ?
C29 N6 N5 105.7(3) . . ?
O1 C1 N1 123.5(3) . . ?
O1 C1 C2 131.1(3) . . ?
N1 C1 C2 105.3(3) . . ?
C3 C2 C11 131.0(4) . . ?
C3 C2 C1 123.5(3) . . ?
C11 C2 C1 105.5(3) . . ?
O2 C3 C2 122.1(3) . . ?
O2 C3 C4 116.4(3) . . ?
C2 C3 C4 121.4(3) . . ?
C3 C4 C5 113.7(3) . . ?
C3 C4 H4A 108.8(2) . . ?
C5 C4 H4A 108.8(2) . . ?
C3 C4 H4B 108.8(2) . . ?
C5 C4 H4B 108.8(2) . . ?
H4A C4 H4B 107.7 . . ?
C6 C5 C10 118.1(4) . . ?
C6 C5 C4 119.9(4) . . ?
C10 C5 C4 122.0(3) . . ?
C7 C6 C5 121.3(4) . . ?
C7 C6 H6 119.3(3) . . ?
C5 C6 H6 119.3(2) . . ?
C6 C7 C8 120.0(4) . . ?
C6 C7 H7 120.0(3) . . ?
C8 C7 H7 120.0(2) . . ?
C9 C8 C7 119.3(4) . . ?
C9 C8 H8 120.4(2) . . ?
C7 C8 H8 120.4(2) . . ?
C8 C9 C10 120.5(4) . . ?
C8 C9 H9 119.7(2) . . ?
C10 C9 H9 119.7(3) . . ?
C9 C10 C5 120.8(4) . . ?
C9 C10 H10 119.6(3) . . ?
C5 C10 H10 119.6(2) . . ?
N2 C11 C2 111.6(3) . . ?
N2 C11 C12 118.3(3) . . ?
C2 C11 C12 129.9(4) . . ?
C11 C12 H12A 109.5(2) . . ?
C11 C12 H12B 109.5(2) . . ?
H12A C12 H12B 109.5 . . ?
C11 C12 H12C 109.5(2) . . ?
H12A C12 H12C 109.5 . . ?
H12B C12 H12C 109.5 . . ?
C18 C13 C14 118.4(4) . . ?
C18 C13 N1 121.5(4) . . ?
C14 C13 N1 120.1(4) . . ?
C15 C14 C13 120.1(4) . . ?
C15 C14 H14 119.9(3) . . ?
C13 C14 H14 119.9(3) . . ?
C14 C15 C16 121.2(4) . . ?
C14 C15 H15 119.4(3) . . ?
C16 C15 H15 119.4(3) . . ?
C17 C16 C15 119.1(4) . . ?
C17 C16 H16 120.5(3) . . ?
C15 C16 H16 120.5(3) . . ?
C16 C17 C18 120.3(4) . . ?
C16 C17 H17 119.9(3) . . ?
C18 C17 H17 119.9(3) . . ?
C17 C18 C13 120.9(4) . . ?
C17 C18 H18 119.5(3) . . ?
C13 C18 H18 119.5(2) . . ?
O3 C19 N5 124.1(3) . . ?
O3 C19 C20 129.7(4) . . ?
N5 C19 C20 106.2(3) . . ?
C21 C20 C29 133.2(3) . . ?
C21 C20 C19 122.2(4) . . ?
C29 C20 C19 104.4(3) . . ?
O4 C21 C20 122.0(3) . . ?
O4 C21 C22 116.4(4) . . ?
C20 C21 C22 121.5(4) . . ?
C21 C22 C23 110.5(3) . . ?
C21 C22 H22A 109.5(2) . . ?
C23 C22 H22A 109.5(2) . . ?
C21 C22 H22B 109.5(2) . . ?
C23 C22 H22B 109.5(2) . . ?
H22A C22 H22B 108.1 . . ?
C24 C23 C28 118.6(4) . . ?
C24 C23 C22 121.0(4) . . ?
C28 C23 C22 120.4(4) . . ?
C23 C24 C25 122.6(4) . . ?
C23 C24 H24 118.7(3) . . ?
C25 C24 H24 118.7(3) . . ?
C26 C25 C24 117.7(5) . . ?
C26 C25 H25 121.2(3) . . ?
C24 C25 H25 121.2(3) . . ?
C25 C26 C27 119.9(4) . . ?
C25 C26 H26 120.1(3) . . ?
C27 C26 H26 120.1(3) . . ?
C26 C27 C28 120.3(4) . . ?
C26 C27 H27 119.8(3) . . ?
C28 C27 H27 119.8(3) . . ?
C27 C28 C23 120.8(5) . . ?
C27 C28 H28 119.6(3) . . ?
C23 C28 H28 119.6(3) . . ?
N6 C29 C20 112.2(3) . . ?
N6 C29 C30 117.1(4) . . ?
C20 C29 C30 130.7(4) . . ?
C29 C30 H30A 109.5(2) . . ?
C29 C30 H30B 109.5(2) . . ?
H30A C30 H30B 109.5 . . ?
C29 C30 H30C 109.5(2) . . ?
H30A C30 H30C 109.5 . . ?
H30B C30 H30C 109.5 . . ?
C36 C31 C32 119.4(3) . . ?
C36 C31 N5 119.5(3) . . ?
C32 C31 N5 121.0(4) . . ?
C31 C32 C33 119.2(4) . . ?
C31 C32 H32 120.4(2) . . ?
C33 C32 H32 120.4(3) . . ?
C34 C33 C32 120.8(4) . . ?
C34 C33 H33 119.6(2) . . ?
C32 C33 H33 119.6(3) . . ?
C33 C34 C35 119.9(4) . . ?
C33 C34 H34 120.0(2) . . ?
C35 C34 H34 120.0(3) . . ?
C34 C35 C36 120.1(4) . . ?
C34 C35 H35 119.9(3) . . ?
C36 C35 H35 119.9(3) . . ?
C31 C36 C35 120.5(4) . . ?
C31 C36 H36 119.7(2) . . ?
C35 C36 H36 119.7(3) . . ?
O5 C37 N3 122.7(3) . . ?
O5 C37 C38 131.0(3) . . ?
N3 C37 C38 106.1(3) . . ?
C39 C38 C37 123.3(3) . . ?
C39 C38 C47 132.1(4) . . ?
C37 C38 C47 104.5(3) . . ?
O6 C39 C38 121.1(4) . . ?
O6 C39 C40 115.7(3) . . ?
C38 C39 C40 123.2(3) . . ?
C39 C40 C41 109.4(3) . . ?
C39 C40 H40A 109.8(2) . . ?
C41 C40 H40A 109.8(2) . . ?
C39 C40 H40B 109.8(2) . . ?
C41 C40 H40B 109.8(2) . . ?
H40A C40 H40B 108.2 . . ?
C46 C41 C42 118.6(4) . . ?
C46 C41 C40 121.5(4) . . ?
C42 C41 C40 119.8(4) . . ?
C43 C42 C41 120.7(5) . . ?
C43 C42 H42 119.7(3) . . ?
C41 C42 H42 119.7(3) . . ?
C44 C43 C42 120.2(4) . . ?
C44 C43 H43 119.9(3) . . ?
C42 C43 H43 119.9(3) . . ?
C45 C44 C43 119.6(5) . . ?
C45 C44 H44 120.2(3) . . ?
C43 C44 H44 120.2(3) . . ?
C44 C45 C46 120.1(5) . . ?
C44 C45 H45 119.9(3) . . ?
C46 C45 H45 119.9(3) . . ?
C41 C46 C45 120.8(4) . . ?
C41 C46 H46 119.6(2) . . ?
C45 C46 H46 119.6(3) . . ?
N4 C47 C38 111.5(3) . . ?
N4 C47 C48 116.8(3) . . ?
C38 C47 C48 131.7(4) . . ?
C47 C48 H48A 109.5(2) . . ?
C47 C48 H48B 109.5(2) . . ?
H48A C48 H48B 109.5 . . ?
C47 C48 H48C 109.5(2) . . ?
H48A C48 H48C 109.5 . . ?
H48B C48 H48C 109.5 . . ?
C50 C49 C54 120.8(4) . . ?
C50 C49 N3 119.2(4) . . ?
C54 C49 N3 119.8(4) . . ?
C49 C50 C51 118.4(4) . . ?
C49 C50 H50 120.8(2) . . ?
C51 C50 H50 120.8(3) . . ?
C52 C51 C50 121.3(4) . . ?
C52 C51 H51 119.4(3) . . ?
C50 C51 H51 119.4(3) . . ?
C53 C52 C51 119.7(4) . . ?
C53 C52 H52 120.2(3) . . ?
C51 C52 H52 120.2(3) . . ?
C52 C53 C54 120.8(4) . . ?
C52 C53 H53 119.6(3) . . ?
C54 C53 H53 119.6(3) . . ?
C49 C54 C53 119.1(4) . . ?
C49 C54 H54 120.5(3) . . ?
C53 C54 H54 120.5(3) . . ?
O7 C55 C56 112.4(4) . . ?
O7 C55 H55A 109.1(2) . . ?
C56 C55 H55A 109.1(3) . . ?
O7 C55 H55B 109.1(2) . . ?
C56 C55 H55B 109.1(3) . . ?
H55A C55 H55B 107.8 . . ?
C55 C56 H56A 109.5(3) . . ?
C55 C56 H56B 109.5(3) . . ?
H56A C56 H56B 109.5 . . ?
C55 C56 H56C 109.5(3) . . ?
H56A C56 H56C 109.5 . . ?
H56B C56 H56C 109.5 . . ?

loop_
_geom_bond_atom_site_label_1
_geom_bond_atom_site_label_2
_geom_bond_distance
_geom_bond_site_symmetry_2
_geom_bond_publ_flag
Nd O1 2.387(3) . ?
Nd O3 2.386(3) . ?
Nd O6 2.419(3) . ?
Nd O5 2.428(2) . ?
Nd O2 2.449(3) . ?
Nd O4 2.458(2) . ?
Nd O8 2.475(3) . ?
Nd O7 2.490(3) . ?
O1 C1 1.263(4) . ?
O2 C3 1.262(4) . ?
O3 C19 1.261(5) . ?
O4 C21 1.238(5) . ?
O5 C37 1.265(4) . ?
O6 C39 1.255(4) . ?
O7 C55 1.426(5) . ?
O7 H1 0.76(3) . ?
O8 H2 0.95(4) . ?
O8 H3 0.77(3) . ?
N1 C1 1.390(5) . ?
N1 N2 1.403(4) . ?
N1 C13 1.405(5) . ?
N2 C11 1.315(5) . ?
N3 C37 1.370(5) . ?
N3 N4 1.404(4) . ?
N3 C49 1.414(5) . ?
N4 C47 1.313(5) . ?
N5 C19 1.374(5) . ?
N5 N6 1.399(4) . ?
N5 C31 1.420(5) . ?
N6 C29 1.324(5) . ?
C1 C2 1.432(5) . ?
C2 C3 1.416(5) . ?
C2 C11 1.427(5) . ?
C3 C4 1.512(5) . ?
C4 C5 1.520(5) . ?
C4 H4A 0.99 . ?
C4 H4B 0.99 . ?
C5 C6 1.391(6) . ?
C5 C10 1.393(6) . ?
C6 C7 1.386(5) . ?
C6 H6 0.95 . ?
C7 C8 1.388(6) . ?
C7 H7 0.95 . ?
C8 C9 1.383(6) . ?
C8 H8 0.95 . ?
C9 C10 1.388(5) . ?
C9 H9 0.95 . ?
C10 H10 0.95 . ?
C11 C12 1.486(5) . ?
C12 H12A 0.98 . ?
C12 H12B 0.98 . ?
C12 H12C 0.98 . ?
C13 C18 1.386(6) . ?
C13 C14 1.397(6) . ?
C14 C15 1.374(6) . ?
C14 H14 0.95 . ?
C15 C16 1.379(6) . ?
C15 H15 0.95 . ?
C16 C17 1.379(6) . ?
C16 H16 0.95 . ?
C17 C18 1.383(6) . ?
C17 H17 0.95 . ?
C18 H18 0.95 . ?
C19 C20 1.432(5) . ?
C20 C21 1.418(6) . ?
C20 C29 1.429(6) . ?
C21 C22 1.523(5) . ?
C22 C23 1.533(6) . ?
C22 H22A 0.99 . ?
C22 H22B 0.99 . ?
C23 C24 1.298(7) . ?
C23 C28 1.390(6) . ?
C24 C25 1.449(7) . ?
C24 H24 0.95 . ?
C25 C26 1.365(7) . ?
C25 H25 0.95 . ?
C26 C27 1.368(7) . ?
C26 H26 0.95 . ?
C27 C28 1.383(6) . ?
C27 H27 0.95 . ?
C28 H28 0.95 . ?
C29 C30 1.497(5) . ?
C30 H30A 0.98 . ?
C30 H30B 0.98 . ?
C30 H30C 0.98 . ?
C31 C36 1.384(6) . ?
C31 C32 1.400(5) . ?
C32 C33 1.402(6) . ?
C32 H32 0.95 . ?
C33 C34 1.369(6) . ?
C33 H33 0.95 . ?
C34 C35 1.385(6) . ?
C34 H34 0.95 . ?
C35 C36 1.389(6) . ?
C35 H35 0.95 . ?
C36 H36 0.95 . ?
C37 C38 1.434(5) . ?
C38 C39 1.417(5) . ?
C38 C47 1.445(5) . ?
C39 C40 1.511(5) . ?
C40 C41 1.514(6) . ?
C40 H40A 0.99 . ?
C40 H40B 0.99 . ?
C41 C46 1.384(6) . ?
C41 C42 1.393(6) . ?
C42 C43 1.388(7) . ?
C42 H42 0.95 . ?
C43 C44 1.385(8) . ?
C43 H43 0.95 . ?
C44 C45 1.380(7) . ?
C44 H44 0.95 . ?
C45 C46 1.396(6) . ?
C45 H45 0.95 . ?
C46 H46 0.95 . ?
C47 C48 1.500(5) . ?
C48 H48A 0.98 . ?
C48 H48B 0.98 . ?
C48 H48C 0.98 . ?
C49 C50 1.392(6) . ?
C49 C54 1.394(6) . ?
C50 C51 1.398(6) . ?
C50 H50 0.95 . ?
C51 C52 1.382(6) . ?
C51 H51 0.95 . ?
C52 C53 1.372(7) . ?
C52 H52 0.95 . ?
C53 C54 1.398(6) . ?
C53 H53 0.95 . ?
C54 H54 0.95 . ?
C55 C56 1.496(6) . ?
C55 H55A 0.99 . ?
C55 H55B 0.99 . ?
C56 H56A 0.98 . ?
C56 H56B 0.98 . ?
C56 H56C 0.98 . ?
